data_7038109
loop_
_publ_author_name
'Wei, Lian-Qiang'
'Chen, Qing'
'Tang, Li-Le'
'Zhuang, Chong'
'Zhu, Wen-Run'
'Lin, Ning'

_publ_section_title
;
 A porous metal-organic framework with a unique hendecahedron-shaped cage:
 structure and controlled drug release.
;
_journal_issue 9
_journal_name_full 'Dalton transactions (Cambridge, England : 2003)'
_journal_page_first 3694
_journal_page_last 3697
_journal_paper_doi 10.1039/c5dt04379d
_journal_volume 45
_journal_year 2016
_chemical_formula_sum 'C46 H28 Cu3 N2 O13'
_chemical_formula_weight 1007.32
_chemical_name_systematic
; 
?
;
_space_group_IT_number 141
_symmetry_cell_setting tetragonal
_symmetry_space_group_name_Hall '-I 4bd 2'
_symmetry_space_group_name_H-M 'I 41/a m d :2'
_atom_sites_solution_hydrogens geom
_atom_sites_solution_primary direct
_atom_sites_solution_secondary difmap
_audit_creation_method SHELXL-97
_audit_update_record
;
2015-11-04 deposited with the CCDC.
2016-01-21 downloaded from the CCDC.
;
_cell_angle_alpha 90.00
_cell_angle_beta 90.00
_cell_angle_gamma 90.00
_cell_formula_units_Z 8
_cell_length_a 19.2590(2)
_cell_length_b 19.2590(2)
_cell_length_c 61.2256(12)
_cell_measurement_temperature 150(2)
_cell_volume 22709.1(6)
_computing_cell_refinement 'CrysAlisPro 1.171.38.39t (Rigaku OD, 2015)'
_computing_data_collection 'CrysAlisPro 1.171.38.39t (Rigaku OD, 2015)'
_computing_data_reduction 'CrysAlisPro 1.171.38.39t (Rigaku OD, 2015)'
_computing_structure_refinement 'SHELXL-97 (Sheldrick, 1997)'
_computing_structure_solution 'SHELXS-97 (Sheldrick, 1990)'
_diffrn_ambient_temperature 150(2)
_diffrn_measured_fraction_theta_full 0.999
_diffrn_measured_fraction_theta_max 0.999
_diffrn_measurement_device_type 'SuperNova, Dual, Cu at zero, Atlas'
_diffrn_measurement_method '\w scans'
_diffrn_radiation_monochromator graphite
_diffrn_radiation_source 'fine-focus sealed tube'
_diffrn_radiation_type MoK\a
_diffrn_radiation_wavelength 0.71073
_diffrn_reflns_av_R_equivalents 0.0393
_diffrn_reflns_av_sigmaI/netI 0.0316
_diffrn_reflns_limit_h_max 19
_diffrn_reflns_limit_h_min -20
_diffrn_reflns_limit_k_max 24
_diffrn_reflns_limit_k_min -19
_diffrn_reflns_limit_l_max 76
_diffrn_reflns_limit_l_min -66
_diffrn_reflns_number 31618
_diffrn_reflns_theta_full 26.37
_diffrn_reflns_theta_max 26.37
_diffrn_reflns_theta_min 1.64
_exptl_absorpt_coefficient_mu 0.583
_exptl_absorpt_correction_T_max 0.8728
_exptl_absorpt_correction_T_min 0.7593
_exptl_crystal_colour blue
_exptl_crystal_density_diffrn 0.589
_exptl_crystal_density_method 'not measured'
_exptl_crystal_description rhombohedral
_exptl_crystal_F_000 4072
_exptl_crystal_size_max 0.50
_exptl_crystal_size_mid 0.26
_exptl_crystal_size_min 0.24
_refine_diff_density_max 0.712
_refine_diff_density_min -0.559
_refine_diff_density_rms 0.073
_refine_ls_extinction_method none
_refine_ls_goodness_of_fit_ref 1.131
_refine_ls_hydrogen_treatment mixed
_refine_ls_matrix_type full
_refine_ls_number_parameters 153
_refine_ls_number_reflns 6161
_refine_ls_number_restraints 0
_refine_ls_restrained_S_all 1.131
_refine_ls_R_factor_all 0.0456
_refine_ls_R_factor_gt 0.0403
_refine_ls_shift/su_max 0.004
_refine_ls_shift/su_mean 0.000
_refine_ls_structure_factor_coef Fsqd
_refine_ls_weighting_details 'calc w=1/[\s^2^(Fo^2^)+(0.0790P)^2^+30.7350P] where P=(Fo^2^+2Fc^2^)/3'
_refine_ls_weighting_scheme calc
_refine_ls_wR_factor_gt 0.1474
_refine_ls_wR_factor_ref 0.1497
_reflns_number_gt 5263
_reflns_number_total 6161
_reflns_threshold_expression >2sigma(I)
_cod_data_source_file c5dt04379d2.cif
_cod_data_source_block cumnpyz_1_1_sqd
_cod_depositor_comments 'Adding full bibliography for 7038109.cif.'
_cod_original_cell_volume 22709.2(6)
_cod_original_sg_symbol_H-M I41/amd
_cod_database_code 7038109
_platon_squeeze_void_probe_radius 1.20

loop_
_symmetry_equiv_pos_as_xyz
'x, y, z'
'-y+1/4, x+3/4, z+1/4'
'x, -y, -z'
'-x+1/2, -y, z+1/2'
'-y+1/4, -x+1/4, -z+3/4'
'y+1/4, x+3/4, -z+1/4'
'y+1/4, -x+1/4, z+3/4'
'-x+1/2, y, -z+1/2'
'x+1/2, y+1/2, z+1/2'
'-y+3/4, x+5/4, z+3/4'
'x+1/2, -y+1/2, -z+1/2'
'-x+1, -y+1/2, z+1'
'-y+3/4, -x+3/4, -z+5/4'
'y+3/4, x+5/4, -z+3/4'
'y+3/4, -x+3/4, z+5/4'
'-x+1, y+1/2, -z+1'
'-x, -y, -z'
'y-1/4, -x-3/4, -z-1/4'
'-x, y, z'
'x-1/2, y, -z-1/2'
'y-1/4, x-1/4, z-3/4'
'-y-1/4, -x-3/4, z-1/4'
'-y-1/4, x-1/4, -z-3/4'
'x-1/2, -y, z-1/2'
'-x+1/2, -y+1/2, -z+1/2'
'y+1/4, -x-1/4, -z+1/4'
'-x+1/2, y+1/2, z+1/2'
'x, y+1/2, -z'
'y+1/4, x+1/4, z-1/4'
'-y+1/4, -x-1/4, z+1/4'
'-y+1/4, x+1/4, -z-1/4'
'x, -y+1/2, z'

loop_
_atom_site_label
_atom_site_type_symbol
_atom_site_fract_x
_atom_site_fract_y
_atom_site_fract_z
_atom_site_U_iso_or_equiv
_atom_site_adp_type
_atom_site_occupancy
_atom_site_symmetry_multiplicity
_atom_site_calc_flag
_atom_site_refinement_flags
Cu1 Cu 0.5000 0.567064(17) 0.497773(6) 0.01720(13) Uani 1 2 d S
Cu2 Cu 1.0000 0.7500 0.603286(8) 0.01833(15) Uani 1 4 d S
N1 N 0.5000 0.67843(13) 0.49643(4) 0.0233(6) Uani 1 2 d S
O2 O 0.57032(9) 0.44654(8) 0.52481(3) 0.0313(4) Uani 1 1 d .
O3 O 0.57110(9) 0.56140(8) 0.52058(3) 0.0337(4) Uani 1 1 d .
O4 O 0.92880(10) 0.67867(9) 0.60665(3) 0.0362(4) Uani 1 1 d .
O5 O 1.0000 0.7500 0.56875(6) 0.0485(11) Uani 1 4 d S
H5W H 1.0000 0.7867 0.5610 0.073 Uiso 1 2 d SR
C1 C 0.75129(13) 0.50129(13) 0.6250 0.0436(11) Uani 1 2 d S
H1 H 0.7164 0.4664 0.6250 0.052 Uiso 1 2 calc SR
C2 C 0.76203(15) 0.54031(15) 0.60621(4) 0.0393(7) Uani 1 1 d .
C0AA C 0.63632(13) 0.51408(13) 0.54928(4) 0.0302(5) Uani 1 1 d .
C4 C 0.71907(15) 0.53055(14) 0.58638(4) 0.0383(7) Uani 1 1 d .
C5 C 0.58946(12) 0.50650(11) 0.53008(4) 0.0249(5) Uani 1 1 d .
C6 C 0.85301(12) 0.60301(12) 0.6250 0.0336(8) Uani 1 2 d S
C8 C 0.81398(14) 0.59072(15) 0.60625(4) 0.0380(6) Uani 1 1 d .
H8 H 0.8228 0.6169 0.5934 0.046 Uiso 1 1 calc R
C1AA C 0.69809(17) 0.58816(15) 0.57440(5) 0.0463(8) Uani 1 1 d .
H1AA H 0.7120 0.6333 0.5789 0.056 Uiso 1 1 calc R
C10 C 0.65668(16) 0.58033(14) 0.55579(5) 0.0415(7) Uani 1 1 d .
H10 H 0.6425 0.6199 0.5477 0.050 Uiso 1 1 calc R
C12 C 0.65769(15) 0.45670(14) 0.56098(4) 0.0392(6) Uani 1 1 d .
H12 H 0.6444 0.4115 0.5563 0.047 Uiso 1 1 calc R
C13 C 0.90759(12) 0.65759(12) 0.6250 0.0283(7) Uani 1 2 d S
C14 C 0.69861(16) 0.46472(15) 0.57953(5) 0.0459(8) Uani 1 1 d .
H14 H 0.7127 0.4250 0.5876 0.055 Uiso 1 1 calc R
C18 C 0.55804(16) 0.71429(16) 0.49624(8) 0.0680(12) Uani 1 1 d .
H18 H 0.6011 0.6903 0.4961 0.082 Uiso 1 1 calc R

loop_
_atom_site_aniso_label
_atom_site_aniso_U_11
_atom_site_aniso_U_22
_atom_site_aniso_U_33
_atom_site_aniso_U_23
_atom_site_aniso_U_13
_atom_site_aniso_U_12
Cu1 0.0240(2) 0.01090(19) 0.0167(2) -0.00061(13) 0.000 0.000
Cu2 0.0211(3) 0.0182(3) 0.0157(3) 0.000 0.000 0.000
N1 0.0294(15) 0.0121(12) 0.0284(14) 0.0006(10) 0.000 0.000
O2 0.0404(10) 0.0222(9) 0.0312(9) 0.0009(7) -0.0146(8) -0.0032(7)
O3 0.0456(11) 0.0211(9) 0.0342(9) 0.0016(7) -0.0184(8) -0.0032(7)
O4 0.0443(11) 0.0394(10) 0.0249(9) 0.0061(7) -0.0075(8) -0.0205(8)
O5 0.083(3) 0.045(2) 0.0172(17) 0.000 0.000 0.000
C1 0.0434(15) 0.0434(15) 0.044(2) 0.0199(15) -0.0199(15) -0.0247(17)
C2 0.0454(16) 0.0386(15) 0.0340(14) 0.0145(12) -0.0190(12) -0.0179(12)
C0AA 0.0325(13) 0.0300(13) 0.0280(12) 0.0047(10) -0.0093(10) -0.0095(10)
C4 0.0427(15) 0.0360(14) 0.0362(13) 0.0135(11) -0.0184(12) -0.0207(12)
C5 0.0276(12) 0.0231(12) 0.0239(11) 0.0016(9) -0.0009(9) -0.0021(9)
C6 0.0341(12) 0.0341(12) 0.0327(18) 0.0107(12) -0.0107(12) -0.0149(15)
C8 0.0422(16) 0.0404(15) 0.0314(13) 0.0164(12) -0.0137(11) -0.0181(12)
C1AA 0.0631(19) 0.0345(15) 0.0412(15) 0.0092(12) -0.0279(14) -0.0208(13)
C10 0.0579(18) 0.0296(14) 0.0368(14) 0.0102(11) -0.0243(13) -0.0095(12)
C12 0.0494(17) 0.0267(13) 0.0414(14) 0.0090(11) -0.0189(13) -0.0117(11)
C13 0.0277(10) 0.0277(10) 0.0294(17) 0.0076(10) -0.0076(10) -0.0079(14)
C14 0.0559(18) 0.0355(15) 0.0464(16) 0.0193(13) -0.0269(14) -0.0163(13)
C18 0.0342(16) 0.0233(15) 0.147(4) 0.0032(19) -0.0047(19) 0.0048(12)

loop_
_atom_type_symbol
_atom_type_description
_atom_type_scat_dispersion_real
_atom_type_scat_dispersion_imag
_atom_type_scat_source
C C 0.0033 0.0016 'International Tables Vol C Tables 4.2.6.8 and 6.1.1.4'
H H 0.0000 0.0000 'International Tables Vol C Tables 4.2.6.8 and 6.1.1.4'
Cu Cu 0.3201 1.2651 'International Tables Vol C Tables 4.2.6.8 and 6.1.1.4'
N N 0.0061 0.0033 'International Tables Vol C Tables 4.2.6.8 and 6.1.1.4'
O O 0.0106 0.0060 'International Tables Vol C Tables 4.2.6.8 and 6.1.1.4'

loop_
_geom_angle_atom_site_label_1
_geom_angle_atom_site_label_2
_geom_angle_atom_site_label_3
_geom_angle
_geom_angle_site_symmetry_1
_geom_angle_site_symmetry_3
O2 Cu1 O2 87.80(11) 17_666 3_566
O2 Cu1 O3 90.72(8) 17_666 19_655
O2 Cu1 O3 169.10(7) 3_566 19_655
O2 Cu1 O3 169.10(7) 17_666 .
O2 Cu1 O3 90.72(8) 3_566 .
O3 Cu1 O3 88.70(11) 19_655 .
O2 Cu1 N1 96.14(7) 17_666 .
O2 Cu1 N1 96.14(7) 3_566 .
O3 Cu1 N1 94.76(7) 19_655 .
O3 Cu1 N1 94.76(7) . .
O2 Cu1 Cu1 86.62(5) 17_666 17_666
O2 Cu1 Cu1 86.62(5) 3_566 17_666
O3 Cu1 Cu1 82.52(5) 19_655 17_666
O3 Cu1 Cu1 82.52(5) . 17_666
N1 Cu1 Cu1 176.17(8) . 17_666
O4 Cu2 O4 89.26(12) 19_755 .
O4 Cu2 O4 89.47(12) 19_755 12_664
O4 Cu2 O4 167.90(10) . 12_664
O4 Cu2 O4 167.90(10) 19_755 32_565
O4 Cu2 O4 89.47(12) . 32_565
O4 Cu2 O4 89.26(12) 12_664 32_565
O4 Cu2 O5 96.05(5) 19_755 .
O4 Cu2 O5 96.05(5) . .
O4 Cu2 O5 96.05(5) 12_664 .
O4 Cu2 O5 96.05(5) 32_565 .
O4 Cu2 Cu2 83.95(5) 19_755 26_576
O4 Cu2 Cu2 83.95(5) . 26_576
O4 Cu2 Cu2 83.95(5) 12_664 26_576
O4 Cu2 Cu2 83.95(5) 32_565 26_576
O5 Cu2 Cu2 180.0 . 26_576
C18 N1 C18 116.6(3) . 19_655
C18 N1 Cu1 121.71(16) . .
C18 N1 Cu1 121.71(17) 19_655 .
C5 O2 Cu1 120.62(15) . 17_666
C5 O3 Cu1 124.97(15) . .
C13 O4 Cu2 123.18(17) . .
Cu2 O5 H5W 123.8 . .
C2 C1 C2 121.6(3) 6_546 .
C2 C1 H1 119.2 6_546 .
C2 C1 H1 119.2 . .
C1 C2 C8 118.8(2) . .
C1 C2 C4 121.8(2) . .
C8 C2 C4 119.4(2) . .
C12 C0AA C10 120.1(2) . .
C12 C0AA C5 120.8(2) . .
C10 C0AA C5 119.1(2) . .
C1AA C4 C14 119.0(2) . .
C1AA C4 C2 119.6(2) . .
C14 C4 C2 121.4(2) . .
O2 C5 O3 124.9(2) . .
O2 C5 C0AA 118.1(2) . .
O3 C5 C0AA 116.9(2) . .
C8 C6 C8 119.7(3) 6_546 .
C8 C6 C13 120.13(16) 6_546 .
C8 C6 C13 120.13(16) . .
C6 C8 C2 120.5(2) . .
C6 C8 H8 119.8 . .
C2 C8 H8 119.8 . .
C4 C1AA C10 120.6(3) . .
C4 C1AA H1AA 119.7 . .
C10 C1AA H1AA 119.7 . .
C0AA C10 C1AA 119.5(2) . .
C0AA C10 H10 120.3 . .
C1AA C10 H10 120.3 . .
C0AA C12 C14 120.3(2) . .
C0AA C12 H12 119.9 . .
C14 C12 H12 119.9 . .
O4 C13 O4 125.7(3) 6_546 .
O4 C13 C6 117.14(15) 6_546 .
O4 C13 C6 117.14(15) . .
C12 C14 C4 120.5(2) . .
C12 C14 H14 119.8 . .
C4 C14 H14 119.8 . .
N1 C18 C18 121.71(17) . 32_565
N1 C18 H18 119.1 . .
C18 C18 H18 119.1 32_565 .

loop_
_geom_bond_atom_site_label_1
_geom_bond_atom_site_label_2
_geom_bond_distance
_geom_bond_site_symmetry_2
Cu1 O2 1.9531(16) 17_666
Cu1 O2 1.9531(16) 3_566
Cu1 O3 1.9589(16) 19_655
Cu1 O3 1.9589(16) .
Cu1 N1 2.146(3) .
Cu1 Cu1 2.5976(7) 17_666
Cu2 O4 1.9519(17) 19_755
Cu2 O4 1.9519(17) .
Cu2 O4 1.9519(17) 12_664
Cu2 O4 1.9519(17) 32_565
Cu2 O5 2.115(4) .
Cu2 Cu2 2.6589(10) 26_576
N1 C18 1.314(3) .
N1 C18 1.314(3) 19_655
O2 C5 1.254(3) .
O2 Cu1 1.9531(16) 17_666
O3 C5 1.258(3) .
O4 C13 1.263(2) .
O5 H5W 0.8501 .
C1 C2 1.389(3) 6_546
C1 C2 1.389(3) .
C1 H1 0.9500 .
C2 C8 1.394(4) .
C2 C4 1.481(3) .
C0AA C12 1.380(3) .
C0AA C10 1.393(4) .
C0AA C5 1.489(3) .
C4 C1AA 1.390(4) .
C4 C14 1.392(4) .
C6 C8 1.393(3) 6_546
C6 C8 1.393(3) .
C6 C13 1.486(5) .
C8 H8 0.9500 .
C1AA C10 1.399(4) .
C1AA H1AA 0.9500 .
C10 H10 0.9500 .
C12 C14 1.391(4) .
C12 H12 0.9500 .
C13 O4 1.263(2) 6_546
C14 H14 0.9500 .
C18 C18 1.375(6) 32_565
C18 H18 0.9500 .

loop_
_geom_torsion_atom_site_label_1
_geom_torsion_atom_site_label_2
_geom_torsion_atom_site_label_3
_geom_torsion_atom_site_label_4
_geom_torsion
_geom_torsion_site_symmetry_1
_geom_torsion_site_symmetry_4
O2 Cu1 N1 C18 -135.0(3) 17_666 .
O2 Cu1 N1 C18 -46.5(3) 3_566 .
O3 Cu1 N1 C18 133.8(3) 19_655 .
O3 Cu1 N1 C18 44.7(3) . .
Cu1 Cu1 N1 C18 89.2(3) 17_666 .
O2 Cu1 N1 C18 46.5(3) 17_666 19_655
O2 Cu1 N1 C18 135.0(3) 3_566 19_655
O3 Cu1 N1 C18 -44.7(3) 19_655 19_655
O3 Cu1 N1 C18 -133.8(3) . 19_655
Cu1 Cu1 N1 C18 -89.2(3) 17_666 19_655
O2 Cu1 O3 C5 -8.8(5) 17_666 .
O2 Cu1 O3 C5 -90.9(2) 3_566 .
O3 Cu1 O3 C5 78.2(2) 19_655 .
N1 Cu1 O3 C5 172.9(2) . .
Cu1 Cu1 O3 C5 -4.39(19) 17_666 .
O4 Cu2 O4 C13 84.13(16) 19_755 .
O4 Cu2 O4 C13 0.13(14) 12_664 .
O4 Cu2 O4 C13 -83.85(16) 32_565 .
O5 Cu2 O4 C13 -179.87(14) . .
Cu2 Cu2 O4 C13 0.13(14) 26_576 .
C2 C1 C2 C8 0.9(2) 6_546 .
C2 C1 C2 C4 -178.0(3) 6_546 .
C1 C2 C4 C1AA 139.9(3) . .
C8 C2 C4 C1AA -39.1(5) . .
C1 C2 C4 C14 -39.6(5) . .
C8 C2 C4 C14 141.5(3) . .
Cu1 O2 C5 O3 -6.4(3) 17_666 .
Cu1 O2 C5 C0AA 172.31(17) 17_666 .
Cu1 O3 C5 O2 7.9(4) . .
Cu1 O3 C5 C0AA -170.87(17) . .
C12 C0AA C5 O2 -0.3(4) . .
C10 C0AA C5 O2 -178.2(3) . .
C12 C0AA C5 O3 178.5(3) . .
C10 C0AA C5 O3 0.6(4) . .
C8 C6 C8 C2 0.9(2) 6_546 .
C13 C6 C8 C2 -179.1(2) . .
C1 C2 C8 C6 -1.8(4) . .
C4 C2 C8 C6 177.1(3) . .
C14 C4 C1AA C10 0.4(5) . .
C2 C4 C1AA C10 -179.1(3) . .
C12 C0AA C10 C1AA -0.8(5) . .
C5 C0AA C10 C1AA 177.1(3) . .
C4 C1AA C10 C0AA 0.1(5) . .
C10 C0AA C12 C14 1.1(5) . .
C5 C0AA C12 C14 -176.7(3) . .
Cu2 O4 C13 O4 -0.08(8) . 6_546
Cu2 O4 C13 C6 179.92(8) . .
C8 C6 C13 O4 -17.69(18) 6_546 6_546
C8 C6 C13 O4 162.31(18) . 6_546
C8 C6 C13 O4 162.31(18) 6_546 .
C8 C6 C13 O4 -17.69(18) . .
C0AA C12 C14 C4 -0.7(5) . .
C1AA C4 C14 C12 -0.1(5) . .
C2 C4 C14 C12 179.4(3) . .
C18 N1 C18 C18 1.1(5) 19_655 32_565
Cu1 N1 C18 C18 -177.42(9) . 32_565

loop_
_platon_squeeze_void_nr
_platon_squeeze_void_average_x
_platon_squeeze_void_average_y
_platon_squeeze_void_average_z
_platon_squeeze_void_volume
_platon_squeeze_void_count_electrons
_platon_squeeze_void_content
1 -0.072 0.188 0.078 16475 3577 ' '
